data_7059092
loop_
_publ_author_name
'Torubaev, Yury V.'
'Skabitskiy, Ivan V.'
'Pavlova, Alina V.'
'Pasynskii, Alexander A.'

_publ_section_title
;
 First structural evidence of a Se--Br--Br halogen-bonded molecular
 complex
;
_journal_issue 9
_journal_name_full 'New Journal of Chemistry'
_journal_page_first 3606
_journal_paper_doi 10.1039/C6NJ04096A
_journal_volume 41
_journal_year 2017
_chemical_formula_moiety 'C16 H24 Br6 Se3'
_chemical_formula_sum 'C16 H24 Br6 Se3'
_chemical_formula_weight 932.67
_chemical_name_systematic (2,6-Dibromo-9-selenabicyclo[3.3.1]nonan-9-yl)-dibromo-selenium
_space_group_crystal_system monoclinic
_space_group_IT_number 14
_space_group_name_Hall '-P 2yn'
_space_group_name_H-M_alt 'P 1 21/n 1'
_symmetry_Int_Tables_number 14
_atom_sites_solution_primary direct
_audit_creation_date 2016-12-27
_audit_creation_method
;
Olex2 1.2
(compiled 2016.11.07 svn.r3352 for OlexSys, GUI svn.r5261)
;
_audit_update_record
;
2016-12-27 deposited with the CCDC.
2017-03-29 downloaded from the CCDC.
;
_cell_angle_alpha 90
_cell_angle_beta 91.695(7)
_cell_angle_gamma 90
_cell_formula_units_Z 2
_cell_length_a 7.660(3)
_cell_length_b 11.291(4)
_cell_length_c 13.427(5)
_cell_measurement_reflns_used 452
_cell_measurement_temperature 150
_cell_measurement_theta_max 19.98
_cell_measurement_theta_min 2.36
_cell_volume 1160.8(8)
_computing_cell_refinement 'SAINT v7.60A (Bruker, 2009)'
_computing_data_reduction 'SAINT v7.60A (Bruker, 2009)'
_computing_molecular_graphics 'Olex2 (Dolomanov et al., 2009)'
_computing_publication_material 'Olex2 (Dolomanov et al., 2009)'
_computing_structure_refinement 'olex2.refine (Bourhis et al., 2015)'
_computing_structure_solution 'XS (Sheldrick, 2008)'
_diffrn_ambient_temperature 150.0
_diffrn_measured_fraction_theta_full 0.9761
_diffrn_measured_fraction_theta_max 0.9761
_diffrn_measurement_device_type 'Bruker APEX-II CCD'
_diffrn_measurement_method '\f and \w scans'
_diffrn_radiation_monochromator graphite
_diffrn_radiation_type 'Mo K\a'
_diffrn_radiation_wavelength 0.71073
_diffrn_reflns_av_R_equivalents 0.0797
_diffrn_reflns_av_unetI/netI 0.1728
_diffrn_reflns_limit_h_max 7
_diffrn_reflns_limit_h_min -10
_diffrn_reflns_limit_k_max 14
_diffrn_reflns_limit_k_min -14
_diffrn_reflns_limit_l_max 17
_diffrn_reflns_limit_l_min -11
_diffrn_reflns_number 4482
_diffrn_reflns_theta_full 24.9944
_diffrn_reflns_theta_max 24.99
_diffrn_reflns_theta_min 2.36
_diffrn_standards_number 0
_exptl_absorpt_coefficient_mu 15.080
_exptl_absorpt_correction_T_max 0.7457
_exptl_absorpt_correction_T_min 0.4043
_exptl_absorpt_correction_type multi-scan
_exptl_absorpt_process_details
;
SADABS-2008/1 (Bruker,2008) was used for absorption correction.
wR2(int) was 0.0866 before and 0.0534 after correction.
The Ratio of minimum to maximum transmission is 0.5422.
The \l/2 correction factor is Not present.
;
_exptl_crystal_colour 'light yellow'
_exptl_crystal_colour_modifier light
_exptl_crystal_colour_primary yellow
_exptl_crystal_density_diffrn 2.6682
_exptl_crystal_description needle
_exptl_crystal_F_000 861.2011
_exptl_crystal_size_max 0.4
_exptl_crystal_size_mid 0.1
_exptl_crystal_size_min 0.1
_refine_diff_density_max 2.0803
_refine_diff_density_min -2.0267
_refine_diff_density_rms 0.5248
_refine_ls_d_res_high 0.8410
_refine_ls_d_res_low 8.6403
_refine_ls_goodness_of_fit_ref 0.9052
_refine_ls_hydrogen_treatment constr
_refine_ls_matrix_type full
_refine_ls_number_constraints 20
_refine_ls_number_parameters 114
_refine_ls_number_reflns 1998
_refine_ls_number_restraints 0
_refine_ls_restrained_S_all 0.9052
_refine_ls_R_factor_all 0.1050
_refine_ls_R_factor_gt 0.0540
_refine_ls_shift/su_max 0.0000
_refine_ls_shift/su_mean 0.0000
_refine_ls_structure_factor_coef Fsqd
_refine_ls_weighting_details 'w=1/[\s^2^(Fo^2^)+(0.0377P)^2^] where P=(Fo^2^+2Fc^2^)/3'
_refine_ls_weighting_scheme calc
_refine_ls_wR_factor_gt 0.0966
_refine_ls_wR_factor_ref 0.1115
_reflns_Friedel_coverage 0.0
_reflns_limit_h_max 7
_reflns_limit_h_min -9
_reflns_limit_k_max 13
_reflns_limit_k_min 0
_reflns_limit_l_max 15
_reflns_limit_l_min -7
_reflns_number_gt 1209
_reflns_number_total 1998
_reflns_threshold_expression I>=2u(I)
_cod_data_source_file c6nj04096a2.cif
_cod_data_source_block 1
_cod_original_cell_volume 1160.8(7)
_cod_original_sg_symbol_Hall '-P 2ybc (x-z,y,z)'
_cod_database_code 7059092
_olex2_refinement_description
;
1. Fixed Uiso
 At 1.2 times of:
  All C(H) groups, All C(H,H) groups
2.a Ternary CH refined with riding coordinates:
 C4(H4), C8(H8), C1(H1), C5(H5)
2.b Secondary CH2 refined with riding coordinates:
 C7(H7a,H7b), C6(H6a,H6b), C3(H3a,H3b), C2(H2a,H2b)
;
_olex2_submission_special_instructions 'No special instructions were received'

loop_
_space_group_symop_id
_space_group_symop_operation_xyz
1 x,y,z
2 -x+1/2,y+1/2,-z+1/2
3 -x,-y,-z
4 x-1/2,-y-1/2,z-1/2

loop_
_atom_site_label
_atom_site_type_symbol
_atom_site_fract_x
_atom_site_fract_y
_atom_site_fract_z
_atom_site_U_iso_or_equiv
_atom_site_adp_type
_atom_site_occupancy
_atom_site_site_symmetry_order
_atom_site_refinement_flags_posn
_atom_site_refinement_flags_adp
_atom_site_refinement_flags_occupancy
Br1 Br 0.70282(19) 1.17578(13) 0.42475(11) 0.0295(4) Uani 1.000000 1 . . .
Br3 Br 0.13411(17) 1.53194(12) 0.32869(10) 0.0245(4) Uani 1.000000 1 . . .
Br2 Br 0.04167(18) 1.08303(12) 0.69598(11) 0.0297(4) Uani 1.000000 1 . . .
Se2 Se 0.0 1.5 0.5 0.0187(5) Uani 1.000000 2 S T P
Se1 Se 0.30352(17) 1.42014(11) 0.56880(10) 0.0189(3) Uani 1.000000 1 . . .
C7 C 0.1799(15) 1.1437(10) 0.5082(10) 0.018(3) Uani 1.000000 1 . . .
H7a H 0.0786(15) 1.1027(10) 0.4763(10) 0.022(4) Uiso 1.000000 1 R . .
H7b H 0.2668(15) 1.0825(10) 0.5279(10) 0.022(4) Uiso 1.000000 1 R . .
C6 C 0.2611(15) 1.2255(10) 0.4312(11) 0.022(3) Uani 1.000000 1 . . .
H6a H 0.3102(15) 1.1752(10) 0.3786(11) 0.027(4) Uiso 1.000000 1 R . .
H6b H 0.1658(15) 1.2728(10) 0.3997(11) 0.027(4) Uiso 1.000000 1 R . .
C4 C 0.5604(16) 1.2661(12) 0.5204(10) 0.021(3) Uani 1.000000 1 . . .
H4 H 0.6311(16) 1.3364(12) 0.5423(10) 0.025(4) Uiso 1.000000 1 R . .
C8 C 0.1202(18) 1.2052(11) 0.6007(9) 0.026(4) Uani 1.000000 1 . . .
H8 H 0.0154(18) 1.2536(11) 0.5810(9) 0.032(4) Uiso 1.000000 1 R . .
C1 C 0.2446(15) 1.2857(10) 0.6560(10) 0.017(3) Uani 1.000000 1 . . .
H1 H 0.1839(15) 1.3179(10) 0.7151(10) 0.021(4) Uiso 1.000000 1 R . .
C5 C 0.4042(16) 1.3113(11) 0.4674(10) 0.024(3) Uani 1.000000 1 . . .
H5 H 0.4418(16) 1.3596(11) 0.4094(10) 0.029(4) Uiso 1.000000 1 R . .
C3 C 0.5445(16) 1.1860(11) 0.6106(9) 0.022(3) Uani 1.000000 1 . . .
H3a H 0.4977(16) 1.1085(11) 0.5881(9) 0.027(4) Uiso 1.000000 1 R . .
H3b H 0.6627(16) 1.1722(11) 0.6402(9) 0.027(4) Uiso 1.000000 1 R . .
C2 C 0.4256(15) 1.2353(12) 0.6930(10) 0.023(3) Uani 1.000000 1 . . .
H2a H 0.4899(15) 1.2990(12) 0.7291(10) 0.028(4) Uiso 1.000000 1 R . .
H2b H 0.4046(15) 1.1711(12) 0.7414(10) 0.028(4) Uiso 1.000000 1 R . .

loop_
_atom_site_aniso_label
_atom_site_aniso_U_11
_atom_site_aniso_U_22
_atom_site_aniso_U_33
_atom_site_aniso_U_12
_atom_site_aniso_U_13
_atom_site_aniso_U_23
Br1 0.0238(8) 0.0371(9) 0.0280(9) 0.0119(7) 0.0077(6) 0.0023(7)
Br3 0.0238(7) 0.0258(8) 0.0240(8) 0.0020(6) 0.0036(6) -0.0015(7)
Br2 0.0307(9) 0.0274(8) 0.0317(9) -0.0025(7) 0.0096(7) 0.0076(7)
Se2 0.0179(10) 0.0178(11) 0.0203(11) 0.0018(8) 0.0015(8) -0.0007(8)
Se1 0.0158(7) 0.0177(7) 0.0230(8) 0.0017(6) -0.0014(5) -0.0012(6)
C7 0.011(7) 0.006(7) 0.038(9) 0.006(5) 0.004(6) 0.008(6)
C6 0.008(7) 0.015(8) 0.044(10) -0.002(5) 0.008(6) 0.001(7)
C4 0.015(8) 0.029(9) 0.018(8) -0.004(6) 0.002(6) 0.009(6)
C8 0.044(10) 0.016(8) 0.019(8) -0.015(6) 0.009(7) -0.011(6)
C1 0.011(7) 0.006(7) 0.035(9) 0.006(5) 0.007(6) 0.004(6)
C5 0.019(8) 0.016(8) 0.036(9) -0.007(6) 0.006(6) 0.003(7)
C3 0.021(8) 0.019(8) 0.025(8) 0.000(6) -0.002(6) -0.002(7)
C2 0.016(8) 0.032(9) 0.022(9) 0.012(6) 0.010(6) 0.002(6)

loop_
_atom_type_symbol
_atom_type_scat_dispersion_real
_atom_type_scat_dispersion_imag
_atom_type_scat_Cromer_Mann_a1
_atom_type_scat_Cromer_Mann_a2
_atom_type_scat_Cromer_Mann_a3
_atom_type_scat_Cromer_Mann_a4
_atom_type_scat_Cromer_Mann_b1
_atom_type_scat_Cromer_Mann_b2
_atom_type_scat_Cromer_Mann_b3
_atom_type_scat_Cromer_Mann_b4
_atom_type_scat_Cromer_Mann_c
_atom_type_scat_source
_atom_type_scat_dispersion_source
H 0.00000 0.00000 0.49300 0.32291 0.14019 0.04081 10.51090 26.12570 3.14236 57.79970 0.0030380000826 'International Tables Volume C Table 6.1.1.4 (pp. 500-502)' 'Henke, Gullikson and Davis, At. Data and Nucl. Data Tables, 1993, 54, 2'
C 0.00347 0.00161 2.31000 1.02000 1.58860 0.86500 20.84390 10.20750 0.56870 51.65120 0.215599998832 'International Tables Volume C Table 6.1.1.4 (pp. 500-502)' 'Henke, Gullikson and Davis, At. Data and Nucl. Data Tables, 1993, 54, 2'
Br -0.28346 2.55990 17.17890 5.23580 5.63770 3.98510 2.17230 16.57960 0.26090 41.43280 2.95569992065 'International Tables Volume C Table 6.1.1.4 (pp. 500-502)' 'Henke, Gullikson and Davis, At. Data and Nucl. Data Tables, 1993, 54, 2'
Se -0.08110 2.30834 17.00060 5.81960 3.97310 4.35430 2.40980 0.27260 15.23720 43.81630 2.84089994431 'International Tables Volume C Table 6.1.1.4 (pp. 500-502)' 'Henke, Gullikson and Davis, At. Data and Nucl. Data Tables, 1993, 54, 2'

loop_
_geom_angle_atom_site_label_1
_geom_angle_atom_site_label_2
_geom_angle_atom_site_label_3
_geom_angle
_geom_angle_site_symmetry_1
_geom_angle_site_symmetry_3
Br3 Se2 Br3 180.0 3_586 .
Se1 Se2 Br3 90.58(4) 3_586 .
Se1 Se2 Br3 89.42(4) 3_586 3_586
Se1 Se2 Br3 89.42(4) . .
Se1 Se2 Br3 90.58(4) . 3_586
Se1 Se2 Se1 180.0 3_586 .
C1 Se1 Se2 104.8(3) . 3_586
C5 Se1 Se2 109.0(4) . 3_586
C5 Se1 C1 91.7(5) . .
H7b C7 H7a 107.6 . .
C6 C7 H7a 108.6(7) . .
C6 C7 H7b 108.6(6) . .
C8 C7 H7a 108.6(7) . .
C8 C7 H7b 108.6(7) . .
C8 C7 C6 114.7(10) . .
H6a C6 C7 107.8(7) . .
H6b C6 C7 107.8(7) . .
H6b C6 H6a 107.1 . .
C5 C6 C7 118.0(12) . .
C5 C6 H6a 107.8(7) . .
C5 C6 H6b 107.8(7) . .
H4 C4 Br1 107.1(4) . .
C5 C4 Br1 108.7(9) . .
C5 C4 H4 107.1(7) . .
C3 C4 Br1 105.5(8) . .
C3 C4 H4 107.1(7) . .
C3 C4 C5 120.7(11) . .
C7 C8 Br2 108.4(8) . .
H8 C8 Br2 107.1(4) . .
H8 C8 C7 107.1(7) . .
C1 C8 Br2 107.6(8) . .
C1 C8 C7 119.0(11) . .
C1 C8 H8 107.1(7) . .
C8 C1 Se1 109.0(9) . .
H1 C1 Se1 108.0(4) . .
H1 C1 C8 108.0(7) . .
C2 C1 Se1 104.6(8) . .
C2 C1 C8 118.8(11) . .
C2 C1 H1 108.0(7) . .
C6 C5 Se1 108.5(8) . .
C4 C5 Se1 102.0(9) . .
C4 C5 C6 120.0(11) . .
H5 C5 Se1 108.6(4) . .
H5 C5 C6 108.6(7) . .
H5 C5 C4 108.6(7) . .
H3a C3 C4 108.6(7) . .
H3b C3 C4 108.6(7) . .
H3b C3 H3a 107.57884604(2) . .
C2 C3 C4 114.5(10) . .
C2 C3 H3a 108.6(7) . .
C2 C3 H3b 108.6(7) . .
C3 C2 C1 115.9(11) . .
H2a C2 C1 108.3(7) . .
H2a C2 C3 108.3(7) . .
H2b C2 C1 108.3(6) . .
H2b C2 C3 108.3(7) . .
H2b C2 H2a 107.4 . .

loop_
_geom_bond_atom_site_label_1
_geom_bond_atom_site_label_2
_geom_bond_distance
_geom_bond_site_symmetry_2
Br1 C4 1.991(13) .
Br3 Se2 2.5721(15) .
Br2 C8 1.986(13) .
Se2 Se1 2.6353(15) .
Se2 Se1 2.6353(15) 3_586
Se1 C1 1.978(12) .
Se1 C5 2.006(13) .
C7 H7a 0.9900 .
C7 H7b 0.9900 .
C7 C6 1.531(16) .
C7 C8 1.507(17) .
C6 H6a 0.9900 .
C6 H6b 0.9900 .
C6 C5 1.531(17) .
C4 H4 1.0000 .
C4 C5 1.465(16) .
C4 C3 1.520(17) .
C8 H8 1.0000 .
C8 C1 1.498(16) .
C1 H1 1.0000 .
C1 C2 1.565(16) .
C5 H5 1.0000 .
C3 H3a 0.9900 .
C3 H3b 0.9900 .
C3 C2 1.556(16) .
C2 H2a 0.9900 .
C2 H2b 0.9900 .
